data_4505318
loop_
_publ_author_name
'Brewer, Jason T.'
'Parkin, Sean'
'Grossman, Robert B.'

_publ_section_title
;
 A Systematic Study of the Relationship between Molecular and Crystal
 Structure among 3,5-Diazabicyclo[2.2.2]octane-2,6-diones
;
_journal_issue 3
_journal_name_full 'Crystal Growth &amp; Design'
_journal_page_first 591
_journal_paper_doi 10.1021/cg0341609
_journal_volume 4
_journal_year 2004
_chemical_formula_sum 'C14 H16 N2 O2'
_chemical_formula_weight 244.29
_chemical_name_systematic
; 
 ? 
;
_space_group_IT_number 2
_symmetry_cell_setting triclinic
_symmetry_space_group_name_Hall '-P 1'
_symmetry_space_group_name_H-M 'P -1'
_atom_sites_solution_hydrogens geom
_atom_sites_solution_primary direct
_atom_sites_solution_secondary difmap
_audit_creation_method SHELXL-97
_cell_angle_alpha 98.2850(11)
_cell_angle_beta 91.3030(11)
_cell_angle_gamma 109.8320(12)
_cell_formula_units_Z 4
_cell_length_a 10.5250(3)
_cell_length_b 10.6020(3)
_cell_length_c 11.5520(3)
_cell_measurement_reflns_used 4911
_cell_measurement_temperature 90.0(2)
_cell_measurement_theta_max 27.48
_cell_measurement_theta_min 1.00
_cell_volume 1196.38(6)
_computing_cell_refinement 'SCALEPACK (Otwinowski & Minor, 1997)'
_computing_data_collection 'COLLECT (Nonius, 1998)'
_computing_data_reduction 'DENZO-SMN (Otwinowski & Minor, 1997)'
_computing_molecular_graphics 'XP in Siemens SHELXTL (Sheldrick, 1994)'
_computing_publication_material
;
SHELX97-2 (Sheldrick, 1997) and local procedures
;
_computing_structure_refinement 'SHELXL-97 (Sheldrick, 1997)'
_computing_structure_solution 'SHELXS-97 (Sheldrick, 1990)'
_diffrn_ambient_temperature 90.0(2)
_diffrn_detector_area_resol_mean 18
_diffrn_measured_fraction_theta_full 0.999
_diffrn_measured_fraction_theta_max 0.999
_diffrn_measurement_device_type 'Nonius KappaCCD diffractometer'
_diffrn_measurement_method '\w scans at fixed \c = 55\%'
_diffrn_radiation_monochromator graphite
_diffrn_radiation_source 'fine-focus sealed tube'
_diffrn_radiation_type MoK\a
_diffrn_radiation_wavelength 0.71073
_diffrn_reflns_av_R_equivalents 0.0486
_diffrn_reflns_av_sigmaI/netI 0.1028
_diffrn_reflns_limit_h_max 13
_diffrn_reflns_limit_h_min -13
_diffrn_reflns_limit_k_max 13
_diffrn_reflns_limit_k_min -13
_diffrn_reflns_limit_l_max 15
_diffrn_reflns_limit_l_min -13
_diffrn_reflns_number 9294
_diffrn_reflns_theta_full 27.49
_diffrn_reflns_theta_max 27.49
_diffrn_reflns_theta_min 1.79
_diffrn_standards_decay_% <1
_exptl_absorpt_coefficient_mu 0.092
_exptl_absorpt_correction_type none
_exptl_crystal_colour colourless
_exptl_crystal_density_diffrn 1.356
_exptl_crystal_density_method 'not measured'
_exptl_crystal_description block
_exptl_crystal_F_000 520
_exptl_crystal_size_max 0.40
_exptl_crystal_size_mid 0.18
_exptl_crystal_size_min 0.18
_refine_diff_density_max 0.280
_refine_diff_density_min -0.341
_refine_diff_density_rms 0.061
_refine_ls_extinction_coef 0.0057(17)
_refine_ls_extinction_expression Fc^*^=kFc[1+0.001xFc^2^\l^3^/sin(2\q)]^-1/4^
_refine_ls_extinction_method SHELXL
_refine_ls_goodness_of_fit_ref 0.948
_refine_ls_hydrogen_treatment mixed
_refine_ls_matrix_type full
_refine_ls_number_parameters 328
_refine_ls_number_reflns 5483
_refine_ls_number_restraints 0
_refine_ls_restrained_S_all 0.948
_refine_ls_R_factor_all 0.1104
_refine_ls_R_factor_gt 0.0484
_refine_ls_shift/su_max 0.007
_refine_ls_shift/su_mean 0.001
_refine_ls_structure_factor_coef Fsqd
_refine_ls_weighting_details 'calc w=1/[\s^2^(Fo^2^)+(0.0530P)^2^+0.0000P] where P=(Fo^2^+2Fc^2^)/3'
_refine_ls_weighting_scheme calc
_refine_ls_wR_factor_gt 0.0974
_refine_ls_wR_factor_ref 0.1168
_reflns_number_gt 3222
_reflns_number_total 5483
_reflns_threshold_expression >2sigma(I)
_cod_data_source_file cg0341609si20030822_115801.cif
_cod_data_source_block 2k
_cod_database_code 4505318

loop_
_symmetry_equiv_pos_as_xyz
'x, y, z'
'-x, -y, -z'

loop_
_atom_site_label
_atom_site_type_symbol
_atom_site_fract_x
_atom_site_fract_y
_atom_site_fract_z
_atom_site_U_iso_or_equiv
_atom_site_adp_type
_atom_site_occupancy
_atom_site_symmetry_multiplicity
_atom_site_calc_flag
_atom_site_refinement_flags
C1A C 0.51361(18) 0.08416(18) 0.81783(16) 0.0136(4) Uani 1 1 d .
O2A O 0.40126(12) -0.16429(12) 0.78799(10) 0.0165(3) Uani 1 1 d .
C2A C 0.49861(19) -0.06468(19) 0.77200(16) 0.0139(4) Uani 1 1 d .
N3A N 0.60662(15) -0.07151(15) 0.71628(13) 0.0148(4) Uani 1 1 d .
H3A H 0.6110 -0.1499 0.6831 0.018 Uiso 1 1 calc R
C4A C 0.71765(19) 0.05678(18) 0.71265(16) 0.0149(4) Uani 1 1 d .
N5A N 0.65814(15) 0.14515(15) 0.66357(13) 0.0162(4) Uani 1 1 d .
H5A H 0.6917 0.1856 0.6041 0.019 Uiso 1 1 calc R
O6A O 0.48909(13) 0.23334(13) 0.68166(11) 0.0194(3) Uani 1 1 d .
C6A C 0.54985(19) 0.16190(18) 0.71337(16) 0.0141(4) Uani 1 1 d .
C7A C 0.64567(18) 0.14203(19) 0.90322(16) 0.0169(5) Uani 1 1 d .
H7A1 H 0.6657 0.2401 0.9308 0.020 Uiso 1 1 calc R
H7A2 H 0.6314 0.0952 0.9725 0.020 Uiso 1 1 calc R
C8A C 0.76635(19) 0.12147(19) 0.84073(16) 0.0179(5) Uani 1 1 d .
H8A1 H 0.8403 0.2099 0.8438 0.021 Uiso 1 1 calc R
H8A2 H 0.8013 0.0615 0.8800 0.021 Uiso 1 1 calc R
C9A C 0.82870(19) 0.03315(19) 0.64066(16) 0.0171(5) Uani 1 1 d .
H9A1 H 0.8544 -0.0393 0.6691 0.020 Uiso 1 1 calc R
H9A2 H 0.9093 0.1173 0.6545 0.020 Uiso 1 1 calc R
C10A C 0.7912(2) -0.0070(2) 0.50905(17) 0.0210(5) Uani 1 1 d .
H10A H 0.7082 -0.0870 0.4943 0.032 Uiso 1 1 calc R
H10B H 0.8650 -0.0282 0.4703 0.032 Uiso 1 1 calc R
H10C H 0.7762 0.0685 0.4779 0.032 Uiso 1 1 calc R
C11A C 0.38822(19) 0.09979(18) 0.87182(16) 0.0151(4) Uani 1 1 d .
C12A C 0.3941(2) 0.17442(18) 0.98196(16) 0.0171(5) Uani 1 1 d .
H12A H 0.4784 0.2141 1.0275 0.020 Uiso 1 1 calc R
C13A C 0.2790(2) 0.19228(19) 1.02690(17) 0.0207(5) Uani 1 1 d .
H13A H 0.2854 0.2451 1.1020 0.025 Uiso 1 1 calc R
C14A C 0.1556(2) 0.1337(2) 0.96288(18) 0.0234(5) Uani 1 1 d .
H14A H 0.0767 0.1456 0.9935 0.028 Uiso 1 1 calc R
C15A C 0.1478(2) 0.0573(2) 0.85356(18) 0.0222(5) Uani 1 1 d .
H15A H 0.0628 0.0159 0.8093 0.027 Uiso 1 1 calc R
C16A C 0.2625(2) 0.04063(19) 0.80807(17) 0.0188(5) Uani 1 1 d .
H16A H 0.2557 -0.0117 0.7326 0.023 Uiso 1 1 calc R
C1B C 0.81028(18) 0.57534(18) 0.53709(16) 0.0131(4) Uani 1 1 d .
O2B O 0.77410(13) 0.33033(12) 0.50727(11) 0.0168(3) Uani 1 1 d .
C2B C 0.75792(18) 0.42810(19) 0.47019(16) 0.0136(4) Uani 1 1 d .
N3B N 0.69688(15) 0.42142(15) 0.36585(13) 0.0150(4) Uani 1 1 d .
H3B H 0.6623 0.3437 0.3178 0.018 Uiso 1 1 calc R
C4B C 0.68920(19) 0.54730(18) 0.33387(16) 0.0141(4) Uani 1 1 d .
N5B N 0.63022(15) 0.60825(15) 0.43112(13) 0.0152(4) Uani 1 1 d .
H5B H 0.5583 0.6306 0.4190 0.018 Uiso 1 1 calc R
O6B O 0.66103(13) 0.68863(13) 0.62841(11) 0.0177(3) Uani 1 1 d .
C6B C 0.69055(19) 0.62852(18) 0.53933(17) 0.0147(4) Uani 1 1 d .
C7B C 0.90771(19) 0.66249(19) 0.45496(16) 0.0170(5) Uani 1 1 d .
H7B1 H 0.9382 0.7597 0.4904 0.020 Uiso 1 1 calc R
H7B2 H 0.9887 0.6353 0.4473 0.020 Uiso 1 1 calc R
C8B C 0.83606(19) 0.64301(19) 0.33271(16) 0.0169(5) Uani 1 1 d .
H8B1 H 0.8374 0.7317 0.3140 0.020 Uiso 1 1 calc R
H8B2 H 0.8830 0.6033 0.2724 0.020 Uiso 1 1 calc R
C9B C 0.6015(2) 0.5201(2) 0.22017(16) 0.0184(5) Uani 1 1 d .
H9B1 H 0.5790 0.6021 0.2125 0.022 Uiso 1 1 calc R
H9B2 H 0.5156 0.4450 0.2245 0.022 Uiso 1 1 calc R
C10B C 0.6685(2) 0.4832(2) 0.11098(16) 0.0213(5) Uani 1 1 d .
H10D H 0.7490 0.5606 0.1016 0.032 Uiso 1 1 calc R
H10E H 0.6045 0.4607 0.0419 0.032 Uiso 1 1 calc R
H10F H 0.6951 0.4047 0.1193 0.032 Uiso 1 1 calc R
C11B C 0.87333(19) 0.58697(18) 0.65900(16) 0.0138(4) Uani 1 1 d .
C12B C 1.00531(19) 0.67220(19) 0.69589(16) 0.0158(4) Uani 1 1 d .
H12B H 1.0592 0.7247 0.6431 0.019 Uiso 1 1 calc R
C13B C 1.05924(19) 0.68131(19) 0.80924(17) 0.0182(5) Uani 1 1 d .
H13B H 1.1493 0.7402 0.8335 0.022 Uiso 1 1 calc R
C14B C 0.9821(2) 0.60492(19) 0.88635(17) 0.0187(5) Uani 1 1 d .
H14B H 1.0188 0.6110 0.9637 0.022 Uiso 1 1 calc R
C15B C 0.8511(2) 0.51958(19) 0.85070(17) 0.0199(5) Uani 1 1 d .
H15B H 0.7981 0.4666 0.9037 0.024 Uiso 1 1 calc R
C16B C 0.79658(19) 0.51073(19) 0.73879(16) 0.0160(4) Uani 1 1 d .
H16B H 0.7061 0.4523 0.7156 0.019 Uiso 1 1 calc R

loop_
_atom_site_aniso_label
_atom_site_aniso_U_11
_atom_site_aniso_U_22
_atom_site_aniso_U_33
_atom_site_aniso_U_23
_atom_site_aniso_U_13
_atom_site_aniso_U_12
C1A 0.0155(11) 0.0122(10) 0.0134(10) 0.0022(8) 0.0007(8) 0.0052(8)
O2A 0.0176(8) 0.0129(7) 0.0165(8) 0.0019(6) 0.0019(6) 0.0020(6)
C2A 0.0172(11) 0.0152(10) 0.0108(10) 0.0016(8) -0.0011(8) 0.0079(9)
N3A 0.0172(9) 0.0095(8) 0.0183(9) 0.0009(7) 0.0030(7) 0.0058(7)
C4A 0.0169(11) 0.0138(10) 0.0142(11) 0.0028(8) 0.0008(8) 0.0050(9)
N5A 0.0204(10) 0.0174(9) 0.0147(9) 0.0072(7) 0.0051(7) 0.0094(8)
O6A 0.0223(8) 0.0181(7) 0.0212(8) 0.0062(6) 0.0020(6) 0.0101(6)
C6A 0.0153(11) 0.0099(10) 0.0146(11) -0.0013(8) -0.0003(8) 0.0026(8)
C7A 0.0203(11) 0.0152(10) 0.0142(11) 0.0019(8) 0.0011(9) 0.0051(9)
C8A 0.0187(11) 0.0182(11) 0.0169(11) 0.0028(9) 0.0004(9) 0.0068(9)
C9A 0.0176(11) 0.0140(10) 0.0204(11) 0.0037(8) 0.0038(9) 0.0059(9)
C10A 0.0229(12) 0.0213(11) 0.0208(12) 0.0042(9) 0.0054(9) 0.0096(10)
C11A 0.0185(11) 0.0126(10) 0.0160(11) 0.0058(8) 0.0032(9) 0.0061(9)
C12A 0.0190(11) 0.0129(10) 0.0182(11) 0.0037(9) 0.0009(9) 0.0037(9)
C13A 0.0276(13) 0.0169(11) 0.0187(11) 0.0012(9) 0.0060(10) 0.0098(10)
C14A 0.0236(12) 0.0228(12) 0.0295(13) 0.0082(10) 0.0108(10) 0.0132(10)
C15A 0.0190(12) 0.0245(12) 0.0245(12) 0.0057(10) 0.0013(9) 0.0087(10)
C16A 0.0219(12) 0.0193(11) 0.0151(11) 0.0016(9) 0.0000(9) 0.0078(9)
C1B 0.0133(10) 0.0139(10) 0.0132(10) 0.0040(8) 0.0042(8) 0.0053(8)
O2B 0.0215(8) 0.0127(7) 0.0189(8) 0.0049(6) 0.0046(6) 0.0083(6)
C2B 0.0117(10) 0.0147(10) 0.0149(11) 0.0024(8) 0.0048(8) 0.0052(8)
N3B 0.0188(9) 0.0095(8) 0.0154(9) -0.0007(7) -0.0015(7) 0.0045(7)
C4B 0.0179(11) 0.0110(10) 0.0138(10) 0.0010(8) 0.0010(8) 0.0058(8)
N5B 0.0165(9) 0.0185(9) 0.0143(9) 0.0031(7) 0.0017(7) 0.0105(7)
O6B 0.0217(8) 0.0154(7) 0.0176(8) 0.0003(6) 0.0039(6) 0.0093(6)
C6B 0.0145(11) 0.0096(10) 0.0183(12) 0.0024(8) 0.0017(9) 0.0019(8)
C7B 0.0171(11) 0.0154(10) 0.0176(11) 0.0039(8) 0.0046(8) 0.0040(9)
C8B 0.0203(11) 0.0162(11) 0.0145(11) 0.0035(8) 0.0031(9) 0.0062(9)
C9B 0.0220(11) 0.0172(11) 0.0171(11) 0.0024(8) 0.0003(9) 0.0084(9)
C10B 0.0249(12) 0.0203(11) 0.0174(11) 0.0018(9) 0.0007(9) 0.0067(10)
C11B 0.0169(11) 0.0106(10) 0.0158(11) 0.0013(8) 0.0032(8) 0.0075(9)
C12B 0.0165(11) 0.0147(10) 0.0169(11) 0.0037(8) 0.0041(9) 0.0056(9)
C13B 0.0152(11) 0.0195(11) 0.0190(12) 0.0007(9) -0.0020(9) 0.0060(9)
C14B 0.0253(12) 0.0195(11) 0.0120(11) 0.0000(9) -0.0030(9) 0.0102(10)
C15B 0.0285(13) 0.0166(11) 0.0152(11) 0.0041(9) 0.0036(9) 0.0078(10)
C16B 0.0155(11) 0.0134(10) 0.0177(11) 0.0012(8) 0.0012(9) 0.0040(9)

loop_
_atom_type_symbol
_atom_type_description
_atom_type_scat_dispersion_real
_atom_type_scat_dispersion_imag
_atom_type_scat_source
C C 0.0033 0.0016 'International Tables Vol C Tables 4.2.6.8 and 6.1.1.4'
H H 0.0000 0.0000 'International Tables Vol C Tables 4.2.6.8 and 6.1.1.4'
N N 0.0061 0.0033 'International Tables Vol C Tables 4.2.6.8 and 6.1.1.4'
O O 0.0106 0.0060 'International Tables Vol C Tables 4.2.6.8 and 6.1.1.4'

loop_
_geom_angle_atom_site_label_1
_geom_angle_atom_site_label_2
_geom_angle_atom_site_label_3
_geom_angle
C11A C1A C6A 111.48(15)
C11A C1A C2A 113.61(15)
C6A C1A C2A 106.74(14)
C11A C1A C7A 114.47(15)
C6A C1A C7A 104.44(14)
C2A C1A C7A 105.35(15)
O2A C2A N3A 124.67(17)
O2A C2A C1A 124.28(16)
N3A C2A C1A 111.01(16)
C2A N3A C4A 117.44(15)
C2A N3A H3A 121.3
C4A N3A H3A 121.3
N5A C4A N3A 106.69(15)
N5A C4A C9A 111.89(15)
N3A C4A C9A 111.16(15)
N5A C4A C8A 106.89(15)
N3A C4A C8A 106.40(14)
C9A C4A C8A 113.41(16)
C6A N5A C4A 116.88(15)
C6A N5A H5A 121.6
C4A N5A H5A 121.6
O6A C6A N5A 124.26(17)
O6A C6A C1A 124.12(16)
N5A C6A C1A 111.59(16)
C8A C7A C1A 110.53(14)
C8A C7A H7A1 109.5
C1A C7A H7A1 109.5
C8A C7A H7A2 109.5
C1A C7A H7A2 109.5
H7A1 C7A H7A2 108.1
C4A C8A C7A 108.28(15)
C4A C8A H8A1 110.0
C7A C8A H8A1 110.0
C4A C8A H8A2 110.0
C7A C8A H8A2 110.0
H8A1 C8A H8A2 108.4
C4A C9A C10A 114.84(16)
C4A C9A H9A1 108.6
C10A C9A H9A1 108.6
C4A C9A H9A2 108.6
C10A C9A H9A2 108.6
H9A1 C9A H9A2 107.5
C9A C10A H10A 109.5
C9A C10A H10B 109.5
H10A C10A H10B 109.5
C9A C10A H10C 109.5
H10A C10A H10C 109.5
H10B C10A H10C 109.5
C12A C11A C16A 118.04(18)
C12A C11A C1A 122.37(17)
C16A C11A C1A 119.56(17)
C11A C12A C13A 121.17(19)
C11A C12A H12A 119.4
C13A C12A H12A 119.4
C14A C13A C12A 120.19(18)
C14A C13A H13A 119.9
C12A C13A H13A 119.9
C13A C14A C15A 119.30(19)
C13A C14A H14A 120.3
C15A C14A H14A 120.3
C16A C15A C14A 120.6(2)
C16A C15A H15A 119.7
C14A C15A H15A 119.7
C15A C16A C11A 120.67(18)
C15A C16A H16A 119.7
C11A C16A H16A 119.7
C11B C1B C2B 112.97(15)
C11B C1B C6B 112.10(15)
C2B C1B C6B 107.58(15)
C11B C1B C7B 114.44(15)
C2B C1B C7B 105.87(14)
C6B C1B C7B 103.15(14)
O2B C2B N3B 124.66(17)
O2B C2B C1B 124.35(17)
N3B C2B C1B 110.96(16)
C2B N3B C4B 117.88(15)
C2B N3B H3B 121.1
C4B N3B H3B 121.1
N3B C4B N5B 106.53(14)
N3B C4B C9B 111.42(15)
N5B C4B C9B 110.23(15)
N3B C4B C8B 106.33(15)
N5B C4B C8B 106.65(14)
C9B C4B C8B 115.19(15)
C6B N5B C4B 117.28(16)
C6B N5B H5B 121.4
C4B N5B H5B 121.4
O6B C6B N5B 125.33(18)
O6B C6B C1B 123.55(17)
N5B C6B C1B 110.98(16)
C8B C7B C1B 110.89(15)
C8B C7B H7B1 109.5
C1B C7B H7B1 109.5
C8B C7B H7B2 109.5
C1B C7B H7B2 109.5
H7B1 C7B H7B2 108.0
C4B C8B C7B 108.07(14)
C4B C8B H8B1 110.1
C7B C8B H8B1 110.1
C4B C8B H8B2 110.1
C7B C8B H8B2 110.1
H8B1 C8B H8B2 108.4
C4B C9B C10B 113.72(16)
C4B C9B H9B1 108.8
C10B C9B H9B1 108.8
C4B C9B H9B2 108.8
C10B C9B H9B2 108.8
H9B1 C9B H9B2 107.7
C9B C10B H10D 109.5
C9B C10B H10E 109.5
H10D C10B H10E 109.5
C9B C10B H10F 109.5
H10D C10B H10F 109.5
H10E C10B H10F 109.5
C12B C11B C16B 118.25(17)
C12B C11B C1B 122.43(16)
C16B C11B C1B 119.32(16)
C13B C12B C11B 120.75(17)
C13B C12B H12B 119.6
C11B C12B H12B 119.6
C14B C13B C12B 120.08(18)
C14B C13B H13B 120.0
C12B C13B H13B 120.0
C13B C14B C15B 119.75(18)
C13B C14B H14B 120.1
C15B C14B H14B 120.1
C16B C15B C14B 120.51(18)
C16B C15B H15B 119.7
C14B C15B H15B 119.7
C15B C16B C11B 120.66(18)
C15B C16B H16B 119.7
C11B C16B H16B 119.7

loop_
_geom_bond_atom_site_label_1
_geom_bond_atom_site_label_2
_geom_bond_distance
C1A C11A 1.521(3)
C1A C6A 1.541(3)
C1A C2A 1.543(3)
C1A C7A 1.570(3)
O2A C2A 1.237(2)
C2A N3A 1.337(2)
N3A C4A 1.469(2)
N3A H3A 0.8800
C4A N5A 1.458(2)
C4A C9A 1.518(2)
C4A C8A 1.535(2)
N5A C6A 1.341(2)
N5A H5A 0.8800
O6A C6A 1.231(2)
C7A C8A 1.538(2)
C7A H7A1 0.9900
C7A H7A2 0.9900
C8A H8A1 0.9900
C8A H8A2 0.9900
C9A C10A 1.523(3)
C9A H9A1 0.9900
C9A H9A2 0.9900
C10A H10A 0.9800
C10A H10B 0.9800
C10A H10C 0.9800
C11A C12A 1.386(3)
C11A C16A 1.395(3)
C12A C13A 1.389(3)
C12A H12A 0.9500
C13A C14A 1.377(3)
C13A H13A 0.9500
C14A C15A 1.383(3)
C14A H14A 0.9500
C15A C16A 1.383(3)
C15A H15A 0.9500
C16A H16A 0.9500
C1B C11B 1.513(3)
C1B C2B 1.545(2)
C1B C6B 1.545(3)
C1B C7B 1.568(2)
O2B C2B 1.238(2)
C2B N3B 1.334(2)
N3B C4B 1.462(2)
N3B H3B 0.8800
C4B N5B 1.470(2)
C4B C9B 1.521(3)
C4B C8B 1.536(3)
N5B C6B 1.344(2)
N5B H5B 0.8800
O6B C6B 1.233(2)
C7B C8B 1.539(3)
C7B H7B1 0.9900
C7B H7B2 0.9900
C8B H8B1 0.9900
C8B H8B2 0.9900
C9B C10B 1.525(2)
C9B H9B1 0.9900
C9B H9B2 0.9900
C10B H10D 0.9800
C10B H10E 0.9800
C10B H10F 0.9800
C11B C12B 1.392(3)
C11B C16B 1.400(2)
C12B C13B 1.392(3)
C12B H12B 0.9500
C13B C14B 1.380(3)
C13B H13B 0.9500
C14B C15B 1.382(3)
C14B H14B 0.9500
C15B C16B 1.380(3)
C15B H15B 0.9500
C16B H16B 0.9500

loop_
_geom_torsion_atom_site_label_1
_geom_torsion_atom_site_label_2
_geom_torsion_atom_site_label_3
_geom_torsion_atom_site_label_4
_geom_torsion
C11A C1A C2A O2A -7.6(3)
C6A C1A C2A O2A -130.88(18)
C7A C1A C2A O2A 118.48(19)
C11A C1A C2A N3A 174.44(15)
C6A C1A C2A N3A 51.15(19)
C7A C1A C2A N3A -59.49(18)
O2A C2A N3A C4A -175.64(17)
C1A C2A N3A C4A 2.3(2)
C2A N3A C4A N5A -54.5(2)
C2A N3A C4A C9A -176.70(16)
C2A N3A C4A C8A 59.4(2)
N3A C4A N5A C6A 51.7(2)
C9A C4A N5A C6A 173.49(16)
C8A C4A N5A C6A -61.8(2)
C4A N5A C6A O6A 179.91(17)
C4A N5A C6A C1A 1.7(2)
C11A C1A C6A O6A 3.5(3)
C2A C1A C6A O6A 128.13(19)
C7A C1A C6A O6A -120.59(19)
C11A C1A C6A N5A -178.26(15)
C2A C1A C6A N5A -53.67(19)
C7A C1A C6A N5A 57.61(19)
C11A C1A C7A C8A 179.99(15)
C6A C1A C7A C8A -57.82(19)
C2A C1A C7A C8A 54.46(19)
N5A C4A C8A C7A 55.33(19)
N3A C4A C8A C7A -58.38(19)
C9A C4A C8A C7A 179.11(15)
C1A C7A C8A C4A 2.8(2)
N5A C4A C9A C10A -48.6(2)
N3A C4A C9A C10A 70.6(2)
C8A C4A C9A C10A -169.58(15)
C6A C1A C11A C12A -110.32(19)
C2A C1A C11A C12A 129.03(18)
C7A C1A C11A C12A 7.9(3)
C6A C1A C11A C16A 67.9(2)
C2A C1A C11A C16A -52.8(2)
C7A C1A C11A C16A -173.85(16)
C16A C11A C12A C13A -1.3(3)
C1A C11A C12A C13A 176.98(17)
C11A C12A C13A C14A 1.1(3)
C12A C13A C14A C15A -0.1(3)
C13A C14A C15A C16A -0.6(3)
C14A C15A C16A C11A 0.4(3)
C12A C11A C16A C15A 0.5(3)
C1A C11A C16A C15A -177.76(17)
C11B C1B C2B O2B -5.2(2)
C6B C1B C2B O2B -129.49(18)
C7B C1B C2B O2B 120.75(19)
C11B C1B C2B N3B 176.71(15)
C6B C1B C2B N3B 52.46(19)
C7B C1B C2B N3B -57.30(18)
O2B C2B N3B C4B -178.38(16)
C1B C2B N3B C4B -0.3(2)
C2B N3B C4B N5B -52.4(2)
C2B N3B C4B C9B -172.70(15)
C2B N3B C4B C8B 61.04(19)
N3B C4B N5B C6B 53.9(2)
C9B C4B N5B C6B 174.96(15)
C8B C4B N5B C6B -59.3(2)
C4B N5B C6B O6B 173.55(16)
C4B N5B C6B C1B -2.4(2)
C11B C1B C6B O6B 8.4(2)
C2B C1B C6B O6B 133.19(18)
C7B C1B C6B O6B -115.18(18)
C11B C1B C6B N5B -175.59(14)
C2B C1B C6B N5B -50.81(19)
C7B C1B C6B N5B 60.82(18)
C11B C1B C7B C8B 179.21(15)
C2B C1B C7B C8B 54.13(19)
C6B C1B C7B C8B -58.75(19)
N3B C4B C8B C7B -57.90(18)
N5B C4B C8B C7B 55.50(19)
C9B C4B C8B C7B 178.15(15)
C1B C7B C8B C4B 2.1(2)
N3B C4B C9B C10B -73.3(2)
N5B C4B C9B C10B 168.61(15)
C8B C4B C9B C10B 47.9(2)
C2B C1B C11B C12B 123.58(18)
C6B C1B C11B C12B -114.68(19)
C7B C1B C11B C12B 2.3(2)
C2B C1B C11B C16B -57.1(2)
C6B C1B C11B C16B 64.6(2)
C7B C1B C11B C16B -178.34(16)
C16B C11B C12B C13B -0.1(3)
C1B C11B C12B C13B 179.25(17)
C11B C12B C13B C14B 0.3(3)
C12B C13B C14B C15B -0.1(3)
C13B C14B C15B C16B -0.4(3)
C14B C15B C16B C11B 0.6(3)
C12B C11B C16B C15B -0.4(3)
C1B C11B C16B C15B -179.74(17)
